data_1543399
loop_
_publ_author_name
'Pusch, Stefan'
'Schollmeyer, Dieter'
'Opatz, Till'

_publ_section_title
;
 A Light-Induced Vinylogous Nazarov-Type Cyclization.
;
_journal_issue 13
_journal_name_full 'Organic letters'
_journal_page_first 3043
_journal_page_last 3045
_journal_paper_doi 10.1021/acs.orglett.6b01449
_journal_volume 18
_journal_year 2016
_chemical_formula_moiety 'C18 H19 N O3'
_chemical_formula_sum 'C18 H19 N O3'
_chemical_formula_weight 297.34
_space_group_crystal_system monoclinic
_space_group_IT_number 14
_space_group_name_Hall '-P 2ybc'
_space_group_name_H-M_alt 'P 1 21/c 1'
_symmetry_space_group_name_Hall '-P 2ybc'
_symmetry_space_group_name_H-M 'P 1 21/c 1'
_atom_sites_solution_hydrogens mixed
_audit_creation_method SHELXL-2014/7
_cell_angle_alpha 90
_cell_angle_beta 99.574(4)
_cell_angle_gamma 90
_cell_formula_units_Z 8
_cell_length_a 12.0363(6)
_cell_length_b 17.5689(9)
_cell_length_c 14.3807(7)
_cell_measurement_reflns_used 14996
_cell_measurement_temperature 193(2)
_cell_measurement_theta_max 28.31
_cell_measurement_theta_min 2.35
_cell_volume 2998.7(3)
_computing_cell_refinement 'STOE X-AREA'
_computing_data_collection 'STOE X-AREA'
_computing_data_reduction 'STOE X-RED'
_computing_structure_refinement 'SHELXL-2014/7 (Sheldrick, 2014)'
_computing_structure_solution SIR-2004
_diffrn_ambient_temperature 193(2)
_diffrn_detector 'image plate (34 cm diameter)'
_diffrn_detector_area_resol_mean 6.67
_diffrn_detector_type STOE
_diffrn_measured_fraction_theta_full 0.997
_diffrn_measured_fraction_theta_max 0.993
_diffrn_measurement_details ' 132 frames, detector distance = 70 mm  '
_diffrn_measurement_device '2-circle goniometer'
_diffrn_measurement_device_type 'STOE IPDS 2T'
_diffrn_measurement_method 'rotation method'
_diffrn_radiation_type MoK\a
_diffrn_radiation_wavelength 0.71073
_diffrn_reflns_av_R_equivalents 0.0234
_diffrn_reflns_av_unetI/netI 0.0416
_diffrn_reflns_Laue_measured_fraction_full 0.997
_diffrn_reflns_Laue_measured_fraction_max 0.993
_diffrn_reflns_limit_h_max 15
_diffrn_reflns_limit_h_min -15
_diffrn_reflns_limit_k_max 20
_diffrn_reflns_limit_k_min -23
_diffrn_reflns_limit_l_max 19
_diffrn_reflns_limit_l_min -18
_diffrn_reflns_number 16114
_diffrn_reflns_point_group_measured_fraction_full 0.997
_diffrn_reflns_point_group_measured_fraction_max 0.993
_diffrn_reflns_theta_full 25.242
_diffrn_reflns_theta_max 28.177
_diffrn_reflns_theta_min 2.352
_diffrn_source 'sealed X-ray tube, 12 x 0.4 mm long-fine focus'
_exptl_absorpt_coefficient_mu 0.090
_exptl_absorpt_correction_type none
_exptl_crystal_colour colourless
_exptl_crystal_density_diffrn 1.317
_exptl_crystal_description block
_exptl_crystal_F_000 1264
_exptl_crystal_size_max 0.440
_exptl_crystal_size_mid 0.280
_exptl_crystal_size_min 0.200
_refine_diff_density_max 0.229
_refine_diff_density_min -0.230
_refine_diff_density_rms 0.040
_refine_ls_extinction_method none
_refine_ls_goodness_of_fit_ref 1.019
_refine_ls_hydrogen_treatment mixed
_refine_ls_matrix_type full
_refine_ls_number_parameters 516
_refine_ls_number_reflns 7313
_refine_ls_number_restraints 148
_refine_ls_restrained_S_all 1.011
_refine_ls_R_factor_all 0.0880
_refine_ls_R_factor_gt 0.0506
_refine_ls_shift/su_max 0.000
_refine_ls_shift/su_mean 0.000
_refine_ls_structure_factor_coef Fsqd
_refine_ls_weighting_details 'w=1/[\s^2^(Fo^2^)+(0.0574P)^2^+0.6259P] where P=(Fo^2^+2Fc^2^)/3'
_refine_ls_weighting_scheme calc
_refine_ls_wR_factor_gt 0.1153
_refine_ls_wR_factor_ref 0.1307
_reflns_Friedel_coverage 0.000
_reflns_number_gt 4721
_reflns_number_total 7313
_reflns_threshold_expression 'I > 2\s(I)'
_cod_data_source_file ol6b01449_si_005.cif
_cod_data_source_block sp447pf1
_cod_depositor_comments 'Adding full bibliography for 1543399--1543404.cif.'
_cod_database_code 1543399
_shelx_shelxl_version_number 2014/7
_shelx_space_group_comment
;
The symmetry employed for this shelxl refinement is uniquely defined
by the following loop, which should always be used as a source of
symmetry information in preference to the above space-group names.
They are only intended as comments.
;
_shelx_estimated_absorpt_t_min 0.962
_shelx_estimated_absorpt_t_max 0.982

loop_
_space_group_symop_operation_xyz
'x, y, z'
'-x, y+1/2, -z+1/2'
'-x, -y, -z'
'x, -y-1/2, z-1/2'

loop_
_atom_site_label
_atom_site_type_symbol
_atom_site_fract_x
_atom_site_fract_y
_atom_site_fract_z
_atom_site_U_iso_or_equiv
_atom_site_adp_type
_atom_site_occupancy
_atom_site_site_symmetry_order
_atom_site_calc_flag
_atom_site_refinement_flags_posn
_atom_site_refinement_flags_adp
_atom_site_refinement_flags_occupancy
_atom_site_disorder_assembly
_atom_site_disorder_group
C1A C 0.55822(15) 0.42553(10) 0.56283(12) 0.0322(4) Uani 1 1 d . . . . .
C2A C 0.59100(15) 0.46319(10) 0.65307(12) 0.0315(4) Uani 1 1 d . . . . .
N3A N 0.67606(13) 0.51673(8) 0.66111(10) 0.0337(3) Uani 1 1 d . . . . .
H3A H 0.7143(17) 0.5266(12) 0.6142(15) 0.040 Uiso 1 1 d . U . . .
C4A C 0.69573(16) 0.54664(10) 0.74807(12) 0.0336(4) Uani 1 1 d . . . . .
C5A C 0.62401(15) 0.51109(9) 0.80152(12) 0.0311(4) Uani 1 1 d . . . . .
C6A C 0.55627(15) 0.45879(9) 0.74052(12) 0.0307(4) Uani 1 1 d . . . . .
C7A C 0.46387(15) 0.41197(10) 0.75839(12) 0.0316(4) Uani 1 1 d . . . . .
O8A O 0.41567(11) 0.42815(7) 0.83599(9) 0.0365(3) Uani 1 1 d . . . . .
C9A C 0.33315(16) 0.37492(11) 0.83780(14) 0.0401(4) Uani 1 1 d . . . . .
H9A H 0.2863 0.3718 0.8847 0.048 Uiso 1 1 calc R U . . .
C10A C 0.32775(16) 0.32767(11) 0.76380(13) 0.0380(4) Uani 1 1 d . . . . .
H10A H 0.2773 0.2861 0.7493 0.046 Uiso 1 1 calc R U . . .
C11A C 0.41219(15) 0.35168(10) 0.71084(12) 0.0325(4) Uani 1 1 d . . . . .
C12A C 0.44177(15) 0.31460(10) 0.62417(12) 0.0331(4) Uani 1 1 d . . . . .
H12A H 0.3754 0.2824 0.5980 0.040 Uiso 1 1 calc R U . . .
C13A C 0.54073(17) 0.26016(11) 0.64740(14) 0.0399(4) Uani 1 1 d . . . . .
H13A H 0.5263 0.2246 0.6974 0.048 Uiso 1 1 calc R U . . .
H13B H 0.6097 0.2894 0.6718 0.048 Uiso 1 1 calc R U . . .
C14A C 0.5594(2) 0.21478(11) 0.56056(15) 0.0475(5) Uani 1 1 d . . . . .
H14A H 0.6297 0.1848 0.5762 0.057 Uiso 1 1 calc R U . . .
H14B H 0.4963 0.1786 0.5433 0.057 Uiso 1 1 calc R U . . .
C15A C 0.56752(19) 0.26589(11) 0.47648(14) 0.0447(5) Uani 1 1 d . . . . .
H15A H 0.5691 0.2339 0.4201 0.054 Uiso 1 1 calc R U . . .
H15B H 0.6390 0.2949 0.4890 0.054 Uiso 1 1 calc R U . . .
C16A C 0.46920(17) 0.32153(11) 0.45622(13) 0.0397(4) Uani 1 1 d . . . . .
H16A H 0.3983 0.2929 0.4366 0.048 Uiso 1 1 calc R U . . .
H16B H 0.4804 0.3555 0.4037 0.048 Uiso 1 1 calc R U . . .
C17A C 0.45956(15) 0.36954(10) 0.54390(12) 0.0329(4) Uani 1 1 d . . . . .
H17A H 0.3893 0.4006 0.5283 0.039 Uiso 1 1 calc R U . . .
O18A O 0.60958(12) 0.44232(7) 0.49830(9) 0.0402(3) Uani 1 1 d . . . . .
C19A C 0.78553(19) 0.60462(12) 0.77493(15) 0.0462(5) Uani 1 1 d . . . . .
H19A H 0.8430 0.5842 0.8250 0.069 Uiso 0.5 1 calc R U P . .
H19B H 0.7525 0.6506 0.7976 0.069 Uiso 0.5 1 calc R U P . .
H19C H 0.8202 0.6172 0.7198 0.069 Uiso 0.5 1 calc R U P . .
H19G H 0.7674 0.6505 0.7367 0.069 Uiso 0.5 1 calc R U P . .
H19H H 0.8580 0.5841 0.7640 0.069 Uiso 0.5 1 calc R U P . .
H19I H 0.7903 0.6174 0.8418 0.069 Uiso 0.5 1 calc R U P . .
C20A C 0.63819(15) 0.52168(10) 0.90462(13) 0.0346(4) Uani 1 1 d . . . . .
O21A O 0.66625(13) 0.58351(8) 0.93962(10) 0.0500(4) Uani 1 1 d . . . . .
C22A C 0.63090(19) 0.45408(12) 0.96668(14) 0.0469(5) Uani 1 1 d . . . . .
H22A H 0.5696 0.4616 1.0029 0.070 Uiso 0.5 1 calc R U P . .
H22B H 0.7023 0.4481 1.0101 0.070 Uiso 0.5 1 calc R U P . .
H22C H 0.6161 0.4083 0.9277 0.070 Uiso 0.5 1 calc R U P . .
H22G H 0.6890 0.4170 0.9576 0.070 Uiso 0.5 1 calc R U P . .
H22H H 0.5564 0.4306 0.9503 0.070 Uiso 0.5 1 calc R U P . .
H22I H 0.6426 0.4704 1.0328 0.070 Uiso 0.5 1 calc R U P . .
C1B C 0.8934(3) 0.58985(17) 0.4971(2) 0.0324(6) Uani 0.849(3) 1 d . . P A 1
C1C C 0.854(2) 0.6008(14) 0.4760(16) 0.058(7) Uani 0.151(3) 1 d . U P A 2
C2B C 0.86988(16) 0.54746(10) 0.40833(13) 0.0361(4) Uani 1 1 d . . . . .
N3B N 0.78194(13) 0.49572(8) 0.39499(11) 0.0335(3) Uani 1 1 d . . . . .
H3B H 0.7360(17) 0.4878(12) 0.4369(15) 0.040 Uiso 1 1 d . U . . .
C4B C 0.77978(15) 0.45689(10) 0.31479(12) 0.0333(4) Uani 1 1 d . . . . .
C5B C 0.86703(15) 0.48409(10) 0.27040(13) 0.0348(4) Uani 1 1 d . . . . .
C6B C 0.92388(16) 0.54174(10) 0.32988(13) 0.0357(4) Uani 1 1 d . . . . .
C7B C 1.0214(3) 0.5880(2) 0.3195(4) 0.0331(8) Uani 0.849(3) 1 d D . P A 1
O8B O 1.0823(5) 0.5691(3) 0.2495(4) 0.0444(8) Uani 0.849(3) 1 d D . P A 1
C9B C 1.1604(4) 0.6256(3) 0.2491(4) 0.0514(10) Uani 0.849(3) 1 d D . P A 1
H9B H 1.2136 0.6278 0.2073 0.062 Uiso 0.849(3) 1 calc R U P A 1
C10B C 1.1517(3) 0.6773(2) 0.3156(3) 0.0477(9) Uani 0.849(3) 1 d D . P A 1
H10B H 1.1963 0.7219 0.3288 0.057 Uiso 0.849(3) 1 calc R U P A 1
C11B C 1.0629(2) 0.65323(16) 0.3632(2) 0.0354(6) Uani 0.849(3) 1 d D . P A 1
C7C C 0.9941(18) 0.6012(12) 0.315(2) 0.039(5) Uani 0.151(3) 1 d D U P A 2
O8C O 1.076(3) 0.5767(15) 0.267(2) 0.049(5) Uani 0.151(3) 1 d D U P A 2
C9C C 1.154(3) 0.6354(17) 0.273(3) 0.059(8) Uani 0.151(3) 1 d D U P A 2
H9C H 1.2225 0.6339 0.2474 0.071 Uiso 0.151(3) 1 calc R U P A 2
C10C C 1.1193(16) 0.6934(12) 0.3185(17) 0.042(4) Uani 0.151(3) 1 d D U P A 2
H10C H 1.1538 0.7421 0.3263 0.051 Uiso 0.151(3) 1 calc R U P A 2
C11C C 1.0215(14) 0.6705(9) 0.3541(13) 0.040(3) Uani 0.151(3) 1 d D U P A 2
C12B C 1.02773(18) 0.69282(12) 0.44567(15) 0.0331(5) Uani 0.849(3) 1 d D U P A 1
H12B H 1.0956 0.7219 0.4760 0.040 Uiso 0.849(3) 1 calc R U P A 1
C13B C 0.9355(2) 0.75236(16) 0.41943(17) 0.0382(6) Uani 0.849(3) 1 d D U P A 1
H13C H 0.8631 0.7268 0.3954 0.046 Uiso 0.849(3) 1 calc R U P A 1
H13D H 0.9547 0.7856 0.3689 0.046 Uiso 0.849(3) 1 calc R U P A 1
C14B C 0.9233(2) 0.80049(13) 0.50592(17) 0.0456(6) Uani 0.849(3) 1 d D U P A 1
H14C H 0.9925 0.8312 0.5244 0.055 Uiso 0.849(3) 1 calc R U P A 1
H14D H 0.8593 0.8360 0.4894 0.055 Uiso 0.849(3) 1 calc R U P A 1
C15B C 0.9037(2) 0.75132(13) 0.58919(17) 0.0441(6) Uani 0.849(3) 1 d D U P A 1
H15C H 0.9065 0.7840 0.6456 0.053 Uiso 0.849(3) 1 calc R U P A 1
H15D H 0.8275 0.7285 0.5751 0.053 Uiso 0.849(3) 1 calc R U P A 1
C16B C 0.9899(2) 0.68830(14) 0.61091(17) 0.0389(5) Uani 0.849(3) 1 d D U P A 1
H16C H 0.9690 0.6553 0.6611 0.047 Uiso 0.849(3) 1 calc R U P A 1
H16D H 1.0646 0.7109 0.6348 0.047 Uiso 0.849(3) 1 calc R U P A 1
C17B C 0.9982(2) 0.63946(13) 0.52324(17) 0.0338(5) Uani 0.849(3) 1 d D U P A 1
H17B H 1.0636 0.6043 0.5408 0.041 Uiso 0.849(3) 1 calc R U P A 1
C12C C 0.9513(14) 0.7138(8) 0.4109(9) 0.044(3) Uani 0.151(3) 1 d D U P A 2
H12C H 0.8784 0.7228 0.3675 0.052 Uiso 0.151(3) 1 calc R U P A 2
C13C C 0.9953(11) 0.7936(7) 0.4413(9) 0.046(3) Uani 0.151(3) 1 d D U P A 2
H13E H 1.0139 0.8215 0.3861 0.056 Uiso 0.151(3) 1 calc R U P A 2
H13F H 0.9362 0.8224 0.4665 0.056 Uiso 0.151(3) 1 calc R U P A 2
C14C C 1.0997(12) 0.7871(8) 0.5166(10) 0.055(4) Uani 0.151(3) 1 d D U P A 2
H14E H 1.1616 0.7645 0.4881 0.066 Uiso 0.151(3) 1 calc R U P A 2
H14F H 1.1235 0.8387 0.5392 0.066 Uiso 0.151(3) 1 calc R U P A 2
C15C C 1.0807(11) 0.7388(7) 0.5999(9) 0.045(3) Uani 0.151(3) 1 d D U P A 2
H15E H 1.1539 0.7295 0.6411 0.054 Uiso 0.151(3) 1 calc R U P A 2
H15F H 1.0320 0.7671 0.6372 0.054 Uiso 0.151(3) 1 calc R U P A 2
C16C C 1.0262(13) 0.6635(8) 0.5696(12) 0.049(4) Uani 0.151(3) 1 d D U P A 2
H16E H 1.0072 0.6367 0.6254 0.059 Uiso 0.151(3) 1 calc R U P A 2
H16F H 1.0802 0.6314 0.5422 0.059 Uiso 0.151(3) 1 calc R U P A 2
C17C C 0.9186(10) 0.6741(8) 0.4964(8) 0.042(3) Uani 0.151(3) 1 d D U P A 2
H17C H 0.8689 0.7100 0.5246 0.050 Uiso 0.151(3) 1 calc R U P A 2
O18B O 0.82458(13) 0.58202(9) 0.55191(10) 0.0525(4) Uani 1 1 d . . . . .
C19B C 0.69099(18) 0.39857(12) 0.28459(15) 0.0453(5) Uani 1 1 d . . . . .
H19D H 0.6571 0.4076 0.2187 0.068 Uiso 1 1 calc R U . . .
H19E H 0.6327 0.4021 0.3246 0.068 Uiso 1 1 calc R U . . .
H19F H 0.7248 0.3477 0.2906 0.068 Uiso 1 1 calc R U . . .
C20B C 0.88131(17) 0.45494(13) 0.17659(14) 0.0442(5) Uani 1 1 d . . . . .
O21B O 0.85685(16) 0.38926(10) 0.15534(11) 0.0650(5) Uani 1 1 d . . . . .
C22B C 0.9173(2) 0.50717(16) 0.10433(16) 0.0609(6) Uani 1 1 d . . . . .
H22D H 0.9084 0.5602 0.1230 0.091 Uiso 1 1 calc R U . . .
H22E H 0.8706 0.4978 0.0428 0.091 Uiso 1 1 calc R U . . .
H22F H 0.9965 0.4976 0.1001 0.091 Uiso 1 1 calc R U . . .

loop_
_atom_site_aniso_label
_atom_site_aniso_U_11
_atom_site_aniso_U_22
_atom_site_aniso_U_33
_atom_site_aniso_U_23
_atom_site_aniso_U_13
_atom_site_aniso_U_12
C1A 0.0395(9) 0.0274(8) 0.0294(8) 0.0015(7) 0.0049(7) 0.0002(7)
C2A 0.0371(9) 0.0270(8) 0.0300(8) 0.0000(7) 0.0044(7) -0.0032(7)
N3A 0.0436(8) 0.0311(7) 0.0268(7) 0.0004(6) 0.0073(6) -0.0082(7)
C4A 0.0418(10) 0.0272(8) 0.0318(9) -0.0012(7) 0.0057(7) -0.0041(7)
C5A 0.0381(9) 0.0266(8) 0.0285(8) -0.0004(7) 0.0052(7) -0.0011(7)
C6A 0.0367(9) 0.0262(8) 0.0293(8) -0.0008(7) 0.0055(7) -0.0007(7)
C7A 0.0354(9) 0.0332(9) 0.0267(8) 0.0011(7) 0.0064(7) 0.0013(7)
O8A 0.0404(7) 0.0404(7) 0.0308(6) -0.0045(5) 0.0116(5) -0.0042(6)
C9A 0.0366(10) 0.0481(11) 0.0376(10) 0.0004(8) 0.0119(8) -0.0062(8)
C10A 0.0349(9) 0.0417(10) 0.0373(10) 0.0012(8) 0.0061(8) -0.0081(8)
C11A 0.0349(9) 0.0323(9) 0.0299(8) 0.0026(7) 0.0044(7) -0.0021(7)
C12A 0.0390(9) 0.0307(9) 0.0295(9) -0.0034(7) 0.0058(7) -0.0063(7)
C13A 0.0508(11) 0.0322(9) 0.0372(10) 0.0025(8) 0.0089(9) 0.0024(8)
C14A 0.0639(13) 0.0329(10) 0.0475(12) -0.0053(9) 0.0141(10) 0.0034(9)
C15A 0.0597(13) 0.0358(10) 0.0412(11) -0.0078(8) 0.0166(10) -0.0004(9)
C16A 0.0501(11) 0.0384(10) 0.0299(9) -0.0042(8) 0.0049(8) -0.0081(9)
C17A 0.0359(9) 0.0328(9) 0.0292(8) -0.0008(7) 0.0029(7) -0.0008(7)
O18A 0.0523(8) 0.0402(7) 0.0303(6) -0.0021(5) 0.0132(6) -0.0104(6)
C19A 0.0590(13) 0.0417(11) 0.0383(10) -0.0041(9) 0.0096(9) -0.0197(10)
C20A 0.0363(9) 0.0350(9) 0.0330(9) -0.0040(7) 0.0073(7) -0.0032(8)
O21A 0.0713(10) 0.0437(8) 0.0371(7) -0.0117(6) 0.0157(7) -0.0126(7)
C22A 0.0564(12) 0.0508(12) 0.0319(10) 0.0064(9) 0.0024(9) -0.0057(10)
C1B 0.0400(16) 0.0278(11) 0.0284(16) 0.0035(10) 0.0028(12) -0.0031(11)
C1C 0.068(13) 0.056(9) 0.040(9) 0.018(7) -0.021(8) -0.032(10)
C2B 0.0447(10) 0.0283(8) 0.0370(10) 0.0018(8) 0.0112(8) -0.0034(8)
N3B 0.0378(8) 0.0303(7) 0.0336(8) 0.0006(6) 0.0094(7) -0.0018(6)
C4B 0.0372(9) 0.0304(9) 0.0321(9) 0.0002(7) 0.0052(7) 0.0021(7)
C5B 0.0375(9) 0.0338(9) 0.0338(9) 0.0024(7) 0.0080(8) 0.0035(8)
C6B 0.0411(10) 0.0291(9) 0.0372(9) 0.0027(7) 0.0076(8) 0.0020(8)
C7B 0.0304(16) 0.0323(15) 0.0384(15) 0.0050(14) 0.0113(16) 0.0072(13)
O8B 0.0389(13) 0.0429(16) 0.057(2) -0.0057(12) 0.0245(13) 0.0009(11)
C9B 0.0436(16) 0.051(2) 0.067(3) -0.0046(18) 0.0291(17) -0.0048(15)
C10B 0.0425(19) 0.0369(17) 0.070(2) 0.0005(16) 0.0270(17) -0.0036(14)
C11B 0.0313(14) 0.0301(13) 0.0462(14) 0.0046(11) 0.0109(13) 0.0028(11)
C7C 0.041(10) 0.038(7) 0.038(8) 0.013(6) 0.000(8) 0.008(6)
O8C 0.052(9) 0.030(6) 0.063(12) -0.003(6) 0.009(7) -0.006(5)
C9C 0.063(10) 0.044(8) 0.077(18) -0.015(9) 0.031(10) -0.015(7)
C10C 0.046(8) 0.039(7) 0.040(8) -0.004(6) 0.003(6) -0.003(6)
C11C 0.042(8) 0.032(6) 0.044(7) 0.011(5) 0.003(6) -0.001(5)
C12B 0.0303(11) 0.0294(10) 0.0392(11) 0.0015(9) 0.0051(9) -0.0015(9)
C13B 0.0433(13) 0.0329(13) 0.0388(12) 0.0063(10) 0.0079(10) 0.0094(11)
C14B 0.0551(15) 0.0351(12) 0.0470(13) 0.0016(10) 0.0099(11) 0.0113(10)
C15B 0.0495(13) 0.0408(12) 0.0432(13) -0.0065(10) 0.0113(11) 0.0017(10)
C16B 0.0410(12) 0.0420(13) 0.0322(12) -0.0012(10) 0.0018(9) -0.0068(10)
C17B 0.0348(12) 0.0304(11) 0.0352(12) 0.0038(9) 0.0025(10) 0.0025(9)
C12C 0.052(7) 0.033(5) 0.045(5) 0.011(4) 0.008(5) -0.002(5)
C13C 0.048(6) 0.035(5) 0.054(6) 0.012(4) 0.004(5) -0.014(5)
C14C 0.054(7) 0.049(7) 0.058(6) 0.004(5) 0.001(5) -0.015(5)
C15C 0.038(6) 0.045(6) 0.049(6) 0.001(5) -0.002(5) -0.012(5)
C16C 0.059(7) 0.044(7) 0.039(7) 0.011(5) -0.007(6) -0.011(5)
C17C 0.044(6) 0.045(6) 0.035(5) 0.005(4) 0.001(4) -0.013(5)
O18B 0.0705(10) 0.0515(9) 0.0405(8) -0.0089(7) 0.0240(7) -0.0220(8)
C19B 0.0487(12) 0.0457(11) 0.0418(11) -0.0083(9) 0.0082(9) -0.0108(9)
C20B 0.0408(10) 0.0531(12) 0.0389(10) 0.0008(9) 0.0073(8) 0.0033(9)
O21B 0.0911(13) 0.0589(10) 0.0477(9) -0.0170(8) 0.0193(9) -0.0056(9)
C22B 0.0539(13) 0.0924(19) 0.0380(11) 0.0099(12) 0.0124(10) -0.0048(13)

loop_
_atom_type_symbol
_atom_type_description
_atom_type_scat_dispersion_real
_atom_type_scat_dispersion_imag
_atom_type_scat_source
C C 0.0033 0.0016 'International Tables Vol C Tables 4.2.6.8 and 6.1.1.4'
H H 0.0000 0.0000 'International Tables Vol C Tables 4.2.6.8 and 6.1.1.4'
N N 0.0061 0.0033 'International Tables Vol C Tables 4.2.6.8 and 6.1.1.4'
O O 0.0106 0.0060 'International Tables Vol C Tables 4.2.6.8 and 6.1.1.4'

loop_
_geom_angle_atom_site_label_1
_geom_angle_atom_site_label_2
_geom_angle_atom_site_label_3
_geom_angle
O18A C1A C2A 117.89(16)
O18A C1A C17A 119.40(15)
C2A C1A C17A 122.63(15)
N3A C2A C6A 106.98(15)
N3A C2A C1A 118.22(15)
C6A C2A C1A 134.80(16)
C4A N3A C2A 111.00(14)
C4A N3A H3A 126.5(14)
C2A N3A H3A 122.4(14)
N3A C4A C5A 108.00(15)
N3A C4A C19A 121.20(16)
C5A C4A C19A 130.73(16)
C4A C5A C6A 106.97(15)
C4A C5A C20A 121.21(16)
C6A C5A C20A 131.06(15)
C2A C6A C5A 107.02(14)
C2A C6A C7A 123.35(16)
C5A C6A C7A 129.54(15)
C11A C7A O8A 110.63(14)
C11A C7A C6A 131.29(15)
O8A C7A C6A 118.08(15)
C9A O8A C7A 106.31(14)
C10A C9A O8A 110.32(15)
C10A C9A H9A 124.8
O8A C9A H9A 124.8
C9A C10A C11A 107.12(16)
C9A C10A H10A 126.4
C11A C10A H10A 126.4
C7A C11A C10A 105.60(15)
C7A C11A C12A 127.32(15)
C10A C11A C12A 126.98(16)
C11A C12A C13A 112.07(15)
C11A C12A C17A 115.49(14)
C13A C12A C17A 110.85(14)
C11A C12A H12A 105.9
C13A C12A H12A 105.9
C17A C12A H12A 105.9
C12A C13A C14A 111.37(17)
C12A C13A H13A 109.4
C14A C13A H13A 109.4
C12A C13A H13B 109.4
C14A C13A H13B 109.4
H13A C13A H13B 108.0
C15A C14A C13A 112.25(16)
C15A C14A H14A 109.2
C13A C14A H14A 109.2
C15A C14A H14B 109.2
C13A C14A H14B 109.2
H14A C14A H14B 107.9
C14A C15A C16A 112.31(16)
C14A C15A H15A 109.1
C16A C15A H15A 109.1
C14A C15A H15B 109.1
C16A C15A H15B 109.1
H15A C15A H15B 107.9
C15A C16A C17A 110.91(16)
C15A C16A H16A 109.5
C17A C16A H16A 109.5
C15A C16A H16B 109.5
C17A C16A H16B 109.5
H16A C16A H16B 108.0
C1A C17A C16A 109.64(14)
C1A C17A C12A 117.89(15)
C16A C17A C12A 107.96(14)
C1A C17A H17A 106.9
C16A C17A H17A 106.9
C12A C17A H17A 106.9
C4A C19A H19A 109.5
C4A C19A H19B 109.5
H19A C19A H19B 109.5
C4A C19A H19C 109.5
H19A C19A H19C 109.5
H19B C19A H19C 109.5
C4A C19A H19G 109.5
H19A C19A H19G 141.1
H19B C19A H19G 56.3
H19C C19A H19G 56.3
C4A C19A H19H 109.5
H19A C19A H19H 56.3
H19B C19A H19H 141.1
H19C C19A H19H 56.3
H19G C19A H19H 109.5
C4A C19A H19I 109.5
H19A C19A H19I 56.3
H19B C19A H19I 56.3
H19C C19A H19I 141.1
H19G C19A H19I 109.5
H19H C19A H19I 109.5
O21A C20A C5A 120.27(16)
O21A C20A C22A 119.99(17)
C5A C20A C22A 119.37(16)
C20A C22A H22A 109.5
C20A C22A H22B 109.5
H22A C22A H22B 109.5
C20A C22A H22C 109.5
H22A C22A H22C 109.5
H22B C22A H22C 109.5
C20A C22A H22G 109.5
H22A C22A H22G 141.1
H22B C22A H22G 56.3
H22C C22A H22G 56.3
C20A C22A H22H 109.5
H22A C22A H22H 56.3
H22B C22A H22H 141.1
H22C C22A H22H 56.3
H22G C22A H22H 109.5
C20A C22A H22I 109.5
H22A C22A H22I 56.3
H22B C22A H22I 56.3
H22C C22A H22I 141.1
H22G C22A H22I 109.5
H22H C22A H22I 109.5
O18B C1B C2B 116.4(2)
O18B C1B C17B 121.2(2)
C2B C1B C17B 122.4(2)
O18B C1C C2B 122.0(17)
O18B C1C C17C 105.5(17)
C2B C1C C17C 125.8(19)
N3B C2B C1C 110.3(10)
N3B C2B C6B 106.78(16)
C1C C2B C6B 138.9(10)
N3B C2B C1B 119.15(18)
C6B C2B C1B 133.9(2)
C4B N3B C2B 111.07(15)
C4B N3B H3B 125.2(14)
C2B N3B H3B 123.6(14)
N3B C4B C5B 108.11(16)
N3B C4B C19B 120.78(16)
C5B C4B C19B 131.05(16)
C4B C5B C6B 106.89(15)
C4B C5B C20B 120.47(17)
C6B C5B C20B 132.56(17)
C7C C6B C2B 116.7(12)
C7C C6B C5B 133.6(13)
C2B C6B C5B 107.13(16)
C2B C6B C7B 122.3(2)
C5B C6B C7B 130.6(2)
C11B C7B O8B 109.9(3)
C11B C7B C6B 131.5(3)
O8B C7B C6B 118.4(3)
C9B O8B C7B 106.0(3)
C10B C9B O8B 110.8(3)
C10B C9B H9B 124.6
O8B C9B H9B 124.6
C9B C10B C11B 107.2(3)
C9B C10B H10B 126.4
C11B C10B H10B 126.4
C7B C11B C10B 106.0(3)
C7B C11B C12B 128.8(3)
C10B C11B C12B 125.2(3)
C11C C7C O8C 110.3(14)
C11C C7C C6B 137(2)
O8C C7C C6B 110.5(16)
C7C O8C C9C 106.2(15)
C10C C9C O8C 109.1(16)
C10C C9C H9C 125.4
O8C C9C H9C 125.4
C9C C10C C11C 108.4(14)
C9C C10C H10C 125.8
C11C C10C H10C 125.8
C7C C11C C10C 105.3(14)
C7C C11C C12C 124.6(15)
C10C C11C C12C 129.7(14)
C11B C12B C13B 114.4(2)
C11B C12B C17B 114.86(19)
C13B C12B C17B 110.44(18)
C11B C12B H12B 105.4
C13B C12B H12B 105.4
C17B C12B H12B 105.4
C12B C13B C14B 110.0(2)
C12B C13B H13C 109.7
C14B C13B H13C 109.7
C12B C13B H13D 109.7
C14B C13B H13D 109.7
H13C C13B H13D 108.2
C15B C14B C13B 111.9(2)
C15B C14B H14C 109.2
C13B C14B H14C 109.2
C15B C14B H14D 109.2
C13B C14B H14D 109.2
H14C C14B H14D 107.9
C16B C15B C14B 112.67(19)
C16B C15B H15C 109.1
C14B C15B H15C 109.1
C16B C15B H15D 109.1
C14B C15B H15D 109.1
H15C C15B H15D 107.8
C15B C16B C17B 111.92(19)
C15B C16B H16C 109.2
C17B C16B H16C 109.2
C15B C16B H16D 109.2
C17B C16B H16D 109.2
H16C C16B H16D 107.9
C1B C17B C16B 110.8(2)
C1B C17B C12B 116.7(2)
C16B C17B C12B 107.87(18)
C1B C17B H17B 107.0
C16B C17B H17B 107.0
C12B C17B H17B 107.0
C11C C12C C17C 117.3(13)
C11C C12C C13C 115.1(12)
C17C C12C C13C 108.1(11)
C11C C12C H12C 105.0
C17C C12C H12C 105.0
C13C C12C H12C 105.0
C14C C13C C12C 109.9(11)
C14C C13C H13E 109.7
C12C C13C H13E 109.7
C14C C13C H13F 109.7
C12C C13C H13F 109.7
H13E C13C H13F 108.2
C15C C14C C13C 112.9(10)
C15C C14C H14E 109.0
C13C C14C H14E 109.0
C15C C14C H14F 109.0
C13C C14C H14F 109.0
H14E C14C H14F 107.8
C16C C15C C14C 112.2(11)
C16C C15C H15E 109.2
C14C C15C H15E 109.2
C16C C15C H15F 109.2
C14C C15C H15F 109.2
H15E C15C H15F 107.9
C15C C16C C17C 111.5(11)
C15C C16C H16E 109.3
C17C C16C H16E 109.3
C15C C16C H16F 109.3
C17C C16C H16F 109.3
H16E C16C H16F 108.0
C1C C17C C12C 115.3(13)
C1C C17C C16C 112.2(12)
C12C C17C C16C 107.9(11)
C1C C17C H17C 107.0
C12C C17C H17C 107.0
C16C C17C H17C 107.0
C4B C19B H19D 109.5
C4B C19B H19E 109.5
H19D C19B H19E 109.5
C4B C19B H19F 109.5
H19D C19B H19F 109.5
H19E C19B H19F 109.5
O21B C20B C5B 119.82(18)
O21B C20B C22B 119.4(2)
C5B C20B C22B 120.6(2)
C20B C22B H22D 109.5
C20B C22B H22E 109.5
H22D C22B H22E 109.5
C20B C22B H22F 109.5
H22D C22B H22F 109.5
H22E C22B H22F 109.5

loop_
_geom_bond_atom_site_label_1
_geom_bond_atom_site_label_2
_geom_bond_distance
C1A O18A 1.233(2)
C1A C2A 1.452(2)
C1A C17A 1.531(2)
C2A N3A 1.381(2)
C2A C6A 1.392(2)
N3A C4A 1.341(2)
N3A H3A 0.89(2)
C4A C5A 1.395(2)
C4A C19A 1.489(3)
C5A C6A 1.428(2)
C5A C20A 1.476(2)
C6A C7A 1.440(2)
C7A C11A 1.354(2)
C7A O8A 1.3703(19)
O8A C9A 1.368(2)
C9A C10A 1.343(3)
C9A H9A 0.9500
C10A C11A 1.431(2)
C10A H10A 0.9500
C11A C12A 1.501(2)
C12A C13A 1.521(3)
C12A C17A 1.547(2)
C12A H12A 1.0000
C13A C14A 1.529(3)
C13A H13A 0.9900
C13A H13B 0.9900
C14A C15A 1.522(3)
C14A H14A 0.9900
C14A H14B 0.9900
C15A C16A 1.525(3)
C15A H15A 0.9900
C15A H15B 0.9900
C16A C17A 1.537(2)
C16A H16A 0.9900
C16A H16B 0.9900
C17A H17A 1.0000
C19A H19A 0.9800
C19A H19B 0.9800
C19A H19C 0.9800
C19A H19G 0.9800
C19A H19H 0.9800
C19A H19I 0.9800
C20A O21A 1.221(2)
C20A C22A 1.497(3)
C22A H22A 0.9800
C22A H22B 0.9800
C22A H22C 0.9800
C22A H22G 0.9800
C22A H22H 0.9800
C22A H22I 0.9800
C1B O18B 1.242(3)
C1B C2B 1.465(4)
C1B C17B 1.528(4)
C1C O18B 1.25(2)
C1C C2B 1.39(3)
C1C C17C 1.51(2)
C2B N3B 1.384(2)
C2B C6B 1.396(2)
N3B C4B 1.336(2)
N3B H3B 0.89(2)
C4B C5B 1.401(2)
C4B C19B 1.492(3)
C5B C6B 1.425(3)
C5B C20B 1.479(3)
C6B C7C 1.38(2)
C6B C7B 1.456(4)
C7B C11B 1.361(4)
C7B O8B 1.381(4)
O8B C9B 1.368(4)
C9B C10B 1.335(5)
C9B H9B 0.9500
C10B C11B 1.426(3)
C10B H10B 0.9500
C11B C12B 1.496(3)
C7C C11C 1.358(16)
C7C O8C 1.359(16)
O8C C9C 1.393(16)
C9C C10C 1.321(17)
C9C H9C 0.9500
C10C C11C 1.418(15)
C10C H10C 0.9500
C11C C12C 1.48(2)
C12B C13B 1.526(3)
C12B C17B 1.543(3)
C12B H12B 1.0000
C13B C14B 1.531(3)
C13B H13C 0.9900
C13B H13D 0.9900
C14B C15B 1.526(3)
C14B H14C 0.9900
C14B H14D 0.9900
C15B C16B 1.514(3)
C15B H15C 0.9900
C15B H15D 0.9900
C16B C17B 1.542(3)
C16B H16C 0.9900
C16B H16D 0.9900
C17B H17B 1.0000
C12C C17C 1.522(13)
C12C C13C 1.536(14)
C12C H12C 1.0000
C13C C14C 1.521(15)
C13C H13E 0.9900
C13C H13F 0.9900
C14C C15C 1.516(14)
C14C H14E 0.9900
C14C H14F 0.9900
C15C C16C 1.510(15)
C15C H15E 0.9900
C15C H15F 0.9900
C16C C17C 1.538(14)
C16C H16E 0.9900
C16C H16F 0.9900
C17C H17C 1.0000
C19B H19D 0.9800
C19B H19E 0.9800
C19B H19F 0.9800
C20B O21B 1.217(3)
C20B C22B 1.503(3)
C22B H22D 0.9800
C22B H22E 0.9800
C22B H22F 0.9800

loop_
_geom_hbond_atom_site_label_D
_geom_hbond_atom_site_label_H
_geom_hbond_atom_site_label_A
_geom_hbond_distance_DH
_geom_hbond_distance_HA
_geom_hbond_distance_DA
_geom_hbond_angle_DHA
N3A H3A O18B 0.89(2) 1.98(2) 2.813(2) 154.9(19)
N3B H3B O18A 0.89(2) 2.04(2) 2.9011(19) 160.1(19)

loop_
_geom_torsion_atom_site_label_1
_geom_torsion_atom_site_label_2
_geom_torsion_atom_site_label_3
_geom_torsion_atom_site_label_4
_geom_torsion
O18A C1A C2A N3A 1.3(3)
C17A C1A C2A N3A -175.52(16)
O18A C1A C2A C6A -178.50(19)
C17A C1A C2A C6A 4.7(3)
C6A C2A N3A C4A -0.7(2)
C1A C2A N3A C4A 179.48(16)
C2A N3A C4A C5A 1.5(2)
C2A N3A C4A C19A 178.68(18)
N3A C4A C5A C6A -1.7(2)
C19A C4A C5A C6A -178.5(2)
N3A C4A C5A C20A 169.35(16)
C19A C4A C5A C20A -7.4(3)
N3A C2A C6A C5A -0.5(2)
C1A C2A C6A C5A 179.38(19)
N3A C2A C6A C7A 176.27(16)
C1A C2A C6A C7A -3.9(3)
C4A C5A C6A C2A 1.3(2)
C20A C5A C6A C2A -168.55(18)
C4A C5A C6A C7A -175.11(18)
C20A C5A C6A C7A 15.0(3)
C2A C6A C7A C11A 18.9(3)
C5A C6A C7A C11A -165.17(19)
C2A C6A C7A O8A -161.02(16)
C5A C6A C7A O8A 14.9(3)
C11A C7A O8A C9A 1.5(2)
C6A C7A O8A C9A -178.58(16)
C7A O8A C9A C10A -1.0(2)
O8A C9A C10A C11A 0.1(2)
O8A C7A C11A C10A -1.4(2)
C6A C7A C11A C10A 178.68(19)
O8A C7A C11A C12A -177.93(16)
C6A C7A C11A C12A 2.1(3)
C9A C10A C11A C7A 0.8(2)
C9A C10A C11A C12A 177.32(18)
C7A C11A C12A C13A 80.3(2)
C10A C11A C12A C13A -95.5(2)
C7A C11A C12A C17A -47.9(3)
C10A C11A C12A C17A 136.25(19)
C11A C12A C13A C14A 172.13(15)
C17A C12A C13A C14A -57.2(2)
C12A C13A C14A C15A 51.9(2)
C13A C14A C15A C16A -51.2(3)
C14A C15A C16A C17A 55.7(2)
O18A C1A C17A C16A 20.9(2)
C2A C1A C17A C16A -162.31(16)
O18A C1A C17A C12A 144.92(17)
C2A C1A C17A C12A -38.3(2)
C15A C16A C17A C1A 70.31(19)
C15A C16A C17A C12A -59.3(2)
C11A C12A C17A C1A 64.5(2)
C13A C12A C17A C1A -64.4(2)
C11A C12A C17A C16A -170.67(16)
C13A C12A C17A C16A 60.49(19)
C4A C5A C20A O21A 37.4(3)
C6A C5A C20A O21A -153.89(19)
C4A C5A C20A C22A -135.58(19)
C6A C5A C20A C22A 33.1(3)
O18B C1C C2B N3B 45.6(19)
C17C C1C C2B N3B -167.6(14)
O18B C1C C2B C6B -161.1(9)
C17C C1C C2B C6B -14(3)
O18B C1B C2B N3B -7.1(3)
C17B C1B C2B N3B 171.3(2)
O18B C1B C2B C6B 179.0(2)
C17B C1B C2B C6B -2.6(4)
C1C C2B N3B C4B 163.8(9)
C6B C2B N3B C4B 1.7(2)
C1B C2B N3B C4B -173.69(19)
C2B N3B C4B C5B -1.5(2)
C2B N3B C4B C19B -179.03(18)
N3B C4B C5B C6B 0.8(2)
C19B C4B C5B C6B 177.9(2)
N3B C4B C5B C20B -176.23(17)
C19B C4B C5B C20B 0.9(3)
N3B C2B C6B C7C 163.0(13)
C1C C2B C6B C7C 9.1(18)
N3B C2B C6B C5B -1.1(2)
C1C C2B C6B C5B -155.1(13)
C1B C2B C6B C5B 173.3(2)
N3B C2B C6B C7B -179.8(3)
C1B C2B C6B C7B -5.4(4)
C4B C5B C6B C7C -160.1(13)
C20B C5B C6B C7C 16.4(14)
C4B C5B C6B C2B 0.2(2)
C20B C5B C6B C2B 176.8(2)
C4B C5B C6B C7B 178.8(3)
C20B C5B C6B C7B -4.7(4)
C2B C6B C7B C11B -17.6(6)
C5B C6B C7B C11B 164.0(4)
C2B C6B C7B O8B 168.0(4)
C5B C6B C7B O8B -10.4(6)
C11B C7B O8B C9B -1.7(6)
C6B C7B O8B C9B 173.8(5)
C7B O8B C9B C10B 0.8(7)
O8B C9B C10B C11B 0.4(6)
O8B C7B C11B C10B 2.0(5)
C6B C7B C11B C10B -172.8(5)
O8B C7B C11B C12B -176.6(4)
C6B C7B C11B C12B 8.7(7)
C9B C10B C11B C7B -1.4(5)
C9B C10B C11B C12B 177.2(4)
C2B C6B C7C C11C -6(4)
C5B C6B C7C C11C 153(2)
C2B C6B C7C O8C 153(2)
C5B C6B C7C O8C -48(3)
C11C C7C O8C C9C -3(4)
C6B C7C O8C C9C -168(3)
C7C O8C C9C C10C -2(4)
O8C C9C C10C C11C 7(4)
O8C C7C C11C C10C 7(3)
C6B C7C C11C C10C 166(3)
O8C C7C C11C C12C 180(2)
C6B C7C C11C C12C -21(4)
C9C C10C C11C C7C -8(3)
C9C C10C C11C C12C 179(3)
C7B C11B C12B C13B -90.7(4)
C10B C11B C12B C13B 91.0(4)
C7B C11B C12B C17B 38.5(4)
C10B C11B C12B C17B -139.8(3)
C11B C12B C13B C14B -168.2(2)
C17B C12B C13B C14B 60.4(3)
C12B C13B C14B C15B -54.4(3)
C13B C14B C15B C16B 51.3(3)
C14B C15B C16B C17B -53.5(3)
O18B C1B C17B C16B -12.2(4)
C2B C1B C17B C16B 169.6(2)
O18B C1B C17B C12B -136.2(3)
C2B C1B C17B C12B 45.6(3)
C15B C16B C17B C1B -71.4(3)
C15B C16B C17B C12B 57.4(2)
C11B C12B C17B C1B -66.9(3)
C13B C12B C17B C1B 64.3(3)
C11B C12B C17B C16B 167.6(2)
C13B C12B C17B C16B -61.2(3)
C7C C11C C12C C17C 56(3)
C10C C11C C12C C17C -133.5(19)
C7C C11C C12C C13C -175(2)
C10C C11C C12C C13C -5(3)
C11C C12C C13C C14C -71.5(16)
C17C C12C C13C C14C 61.9(16)
C12C C13C C14C C15C -54.2(17)
C13C C14C C15C C16C 49.4(18)
C14C C15C C16C C17C -52.3(18)
O18B C1C C17C C12C -172.8(14)
C2B C1C C17C C12C 36(2)
O18B C1C C17C C16C 63(2)
C2B C1C C17C C16C -88.2(19)
C11C C12C C17C C1C -59(2)
C13C C12C C17C C1C 169.2(15)
C11C C12C C17C C16C 67.8(16)
C13C C12C C17C C16C -64.4(16)
C15C C16C C17C C1C -171.6(16)
C15C C16C C17C C12C 60.2(17)
C4B C5B C20B O21B -32.7(3)
C6B C5B C20B O21B 151.2(2)
C4B C5B C20B C22B 142.6(2)
C6B C5B C20B C22B -33.5(3)
